data_4060968
loop_
_publ_author_name
'Ionkin, Alex S.'
'Marshall, William J.'
'Fish, Brian M.'

_publ_section_title
;
 Synthesis and Structural Characterization of a Series of Novel
 Polyaromatic Ligands Containing Pyrene and Related Biscyclometalated
 Iridium(III) Complexes
;
_journal_coden_ASTM ORGND7
_journal_issue 6
_journal_name_full Organometallics
_journal_page_first 1461
_journal_page_last 1471
_journal_paper_doi 10.1021/om0510775
_journal_volume 25
_journal_year 2006
_chemical_formula_sum 'C28 H19 N'
_chemical_formula_weight 369.44
_space_group_IT_number 14
_symmetry_cell_setting monoclinic
_symmetry_space_group_name_Hall '-P 2ybc'
_symmetry_space_group_name_H-M 'P 1 21/c 1'
_cell_angle_alpha 90.00
_cell_angle_beta 107.310(15)
_cell_angle_gamma 90.00
_cell_formula_units_Z 4
_cell_length_a 9.345(4)
_cell_length_b 7.429(3)
_cell_length_c 27.666(11)
_cell_measurement_temperature 293(2)
_cell_volume 1833.7(13)
_diffrn_ambient_temperature 293(2)
_exptl_crystal_density_diffrn 1.338
_cod_duplicate_entry 4074993
_cod_depositor_comments
;
The following automatic conversions were performed:
'_symmetry_cell_setting' value 'Monoclinic' changed to 'monoclinic'
according to '/home/saulius/struct/CIF-dictionaries/cif_core.dic'
dictionary named 'cif_core.dic' version 2.4.1 from 2010-06-29.

Automatic conversion script
Id: cif_fix_enum 1527 2010-12-29 10:47:43Z saulius 
;
_cod_original_sg_symbol_H-M 'P 21/c'
_cod_database_code 4060968

loop_
_symmetry_equiv_pos_as_xyz
'x, y, z'
'-x, y+1/2, -z+1/2'
'-x, -y, -z'
'x, -y-1/2, z-1/2'

loop_
_atom_site_label
_atom_site_type_symbol
_atom_site_fract_x
_atom_site_fract_y
_atom_site_fract_z
_atom_site_U_iso_or_equiv
_atom_site_adp_type
_atom_site_occupancy
_atom_site_symmetry_multiplicity
_atom_site_calc_flag
_atom_site_refinement_flags
_atom_site_disorder_assembly
_atom_site_disorder_group
N1 N 0.0573(4) 0.7228(5) -0.04082(15) 0.0562(11) Uani 1 1 d . . .
C1 C 0.3189(5) 0.6121(6) 0.18896(17) 0.0471(12) Uani 1 1 d . . .
C2 C 0.2673(4) 0.7510(6) 0.21387(17) 0.0421(12) Uani 1 1 d . . .
C3 C 0.2680(4) 0.7298(6) 0.26456(17) 0.0444(12) Uani 1 1 d . . .
C4 C 0.3270(5) 0.5681(7) 0.29063(18) 0.0488(13) Uani 1 1 d . . .
C5 C 0.3803(5) 0.4390(7) 0.26540(19) 0.0527(13) Uani 1 1 d . . .
H5A H 0.4197 0.3337 0.2824 0.063 Uiso 1 1 calc R . .
C6 C 0.3778(5) 0.4590(7) 0.21622(18) 0.0519(13) Uani 1 1 d . . .
H6A H 0.4165 0.3681 0.2006 0.062 Uiso 1 1 calc R . .
C7 C 0.2136(5) 0.9208(7) 0.18981(18) 0.0508(13) Uani 1 1 d . . .
H7A H 0.2134 0.9408 0.1566 0.061 Uiso 1 1 calc R . .
C8 C 0.1640(5) 1.0505(6) 0.21480(16) 0.0453(12) Uani 1 1 d . . .
H8A H 0.1289 1.1579 0.1982 0.054 Uiso 1 1 calc R . .
C9 C 0.1637(5) 1.0288(6) 0.26487(17) 0.0432(11) Uani 1 1 d . . .
C10 C 0.2160(4) 0.8665(6) 0.29042(17) 0.0449(12) Uani 1 1 d . . .
C11 C 0.1158(5) 1.1639(7) 0.29142(18) 0.0505(13) Uani 1 1 d . . .
H11A H 0.0817 1.2725 0.2754 0.061 Uiso 1 1 calc R . .
C12 C 0.1182(5) 1.1394(7) 0.34029(19) 0.0586(14) Uani 1 1 d . . .
H12A H 0.0863 1.2320 0.3572 0.070 Uiso 1 1 calc R . .
C13 C 0.1665(5) 0.9815(7) 0.36502(19) 0.0556(13) Uani 1 1 d . . .
H13A H 0.1669 0.9675 0.3985 0.067 Uiso 1 1 calc R . .
C14 C 0.2150(5) 0.8422(7) 0.34062(17) 0.0484(12) Uani 1 1 d . . .
C15 C 0.2721(5) 0.6795(7) 0.36557(19) 0.0604(14) Uani 1 1 d . . .
H15A H 0.2723 0.6612 0.3989 0.072 Uiso 1 1 calc R . .
C16 C 0.3263(5) 0.5504(7) 0.34131(19) 0.0594(14) Uani 1 1 d . . .
H16A H 0.3647 0.4456 0.3588 0.071 Uiso 1 1 calc R . .
C17 C 0.3195(5) 0.6269(6) 0.13545(17) 0.0457(12) Uani 1 1 d . . .
C18 C 0.1914(5) 0.6712(6) 0.09707(17) 0.0480(12) Uani 1 1 d . . .
H18A H 0.1041 0.6956 0.1055 0.058 Uiso 1 1 calc R . .
C19 C 0.1874(5) 0.6808(6) 0.04655(16) 0.0449(12) Uani 1 1 d . . .
C20 C 0.3189(5) 0.6406(6) 0.03563(18) 0.0515(13) Uani 1 1 d . . .
H20A H 0.3205 0.6452 0.0022 0.062 Uiso 1 1 calc R . .
C21 C 0.4452(5) 0.5947(7) 0.07246(18) 0.0557(13) Uani 1 1 d . . .
H21A H 0.5318 0.5673 0.0639 0.067 Uiso 1 1 calc R . .
C22 C 0.4473(5) 0.5882(6) 0.12199(19) 0.0530(13) Uani 1 1 d . . .
H22A H 0.5353 0.5576 0.1469 0.064 Uiso 1 1 calc R . .
C23 C 0.0504(5) 0.7292(6) 0.00664(17) 0.0439(12) Uani 1 1 d . . .
C24 C -0.0807(5) 0.7783(6) 0.01599(17) 0.0488(12) Uani 1 1 d . . .
H24A H -0.0830 0.7823 0.0493 0.059 Uiso 1 1 calc R . .
C25 C -0.2068(5) 0.8213(6) -0.02159(18) 0.0481(12) Uani 1 1 d . . .
C26 C -0.2005(5) 0.8131(6) -0.06994(19) 0.0591(14) Uani 1 1 d . . .
H26A H -0.2841 0.8401 -0.0971 0.071 Uiso 1 1 calc R . .
C27 C -0.0658(6) 0.7634(7) -0.0778(2) 0.0672(15) Uani 1 1 d . . .
H27A H -0.0617 0.7583 -0.1110 0.081 Uiso 1 1 calc R . .
C28 C -0.3488(5) 0.8750(7) -0.01171(19) 0.0725(16) Uani 1 1 d . . .
H28D H -0.3347 0.8748 0.0241 0.109 Uiso 1 1 calc R . .
H28A H -0.4266 0.7913 -0.0279 0.109 Uiso 1 1 calc R . .
H28B H -0.3768 0.9935 -0.0250 0.109 Uiso 1 1 calc R . .

loop_
_atom_site_aniso_label
_atom_site_aniso_U_11
_atom_site_aniso_U_22
_atom_site_aniso_U_33
_atom_site_aniso_U_23
_atom_site_aniso_U_13
_atom_site_aniso_U_12
N1 0.059(3) 0.054(3) 0.055(3) 0.002(2) 0.015(2) 0.009(2)
C1 0.041(3) 0.037(3) 0.062(3) 0.001(3) 0.013(2) -0.004(2)
C2 0.039(3) 0.036(3) 0.054(3) 0.001(2) 0.016(2) -0.003(2)
C3 0.035(3) 0.038(3) 0.057(3) 0.002(2) 0.009(2) -0.005(2)
C4 0.046(3) 0.041(3) 0.059(3) 0.008(3) 0.014(3) -0.007(2)
C5 0.050(3) 0.043(3) 0.067(3) 0.008(3) 0.020(3) 0.005(2)
C6 0.044(3) 0.042(3) 0.071(3) 0.002(3) 0.017(3) 0.005(2)
C7 0.044(3) 0.053(3) 0.055(3) 0.001(3) 0.016(2) -0.009(3)
C8 0.051(3) 0.038(3) 0.048(3) 0.001(2) 0.016(2) 0.003(2)
C9 0.035(2) 0.040(3) 0.054(3) 0.000(2) 0.011(2) -0.001(2)
C10 0.034(3) 0.039(3) 0.060(3) -0.001(3) 0.013(2) -0.007(2)
C11 0.047(3) 0.048(3) 0.057(3) 0.002(3) 0.016(2) 0.001(2)
C12 0.044(3) 0.061(4) 0.071(4) -0.005(3) 0.017(3) 0.002(3)
C13 0.043(3) 0.064(4) 0.064(3) -0.001(3) 0.022(3) -0.007(3)
C14 0.044(3) 0.048(3) 0.052(3) 0.003(3) 0.014(2) -0.009(2)
C15 0.057(3) 0.060(4) 0.064(3) 0.004(3) 0.016(3) -0.009(3)
C16 0.050(3) 0.053(4) 0.070(4) 0.009(3) 0.011(3) -0.004(3)
C17 0.042(3) 0.036(3) 0.059(3) -0.002(2) 0.014(2) -0.002(2)
C18 0.044(3) 0.043(3) 0.063(3) -0.007(3) 0.025(3) 0.000(2)
C19 0.043(3) 0.037(3) 0.054(3) -0.003(2) 0.013(2) 0.000(2)
C20 0.049(3) 0.053(3) 0.057(3) 0.000(3) 0.023(3) 0.004(2)
C21 0.043(3) 0.059(4) 0.068(3) -0.002(3) 0.020(3) 0.005(3)
C22 0.040(3) 0.051(3) 0.068(3) -0.004(3) 0.017(3) -0.001(2)
C23 0.049(3) 0.035(3) 0.054(3) -0.001(2) 0.024(3) 0.003(2)
C24 0.049(3) 0.044(3) 0.057(3) 0.000(2) 0.021(3) 0.000(2)
C25 0.045(3) 0.039(3) 0.064(3) 0.005(3) 0.021(3) 0.002(2)
C26 0.059(3) 0.044(3) 0.071(4) 0.006(3) 0.014(3) 0.011(3)
C27 0.076(4) 0.063(4) 0.062(3) 0.005(3) 0.020(3) 0.016(3)
C28 0.055(3) 0.076(4) 0.096(4) 0.015(3) 0.036(3) 0.015(3)

loop_
_geom_bond_atom_site_label_1
_geom_bond_atom_site_label_2
_geom_bond_distance
_geom_bond_site_symmetry_2
_geom_bond_publ_flag
N1 C27 1.327(6) . ?
N1 C23 1.334(5) . ?
C1 C6 1.385(6) . ?
C1 C2 1.403(6) . ?
C1 C17 1.486(6) . ?
C2 C3 1.409(5) . ?
C2 C7 1.445(6) . ?
C3 C10 1.409(6) . ?
C3 C4 1.425(6) . ?
C4 C5 1.365(6) . ?
C4 C16 1.410(6) . ?
C5 C6 1.362(6) . ?
C7 C8 1.346(6) . ?
C8 C9 1.395(5) . ?
C9 C11 1.394(6) . ?
C9 C10 1.410(6) . ?
C10 C14 1.403(6) . ?
C11 C12 1.358(6) . ?
C12 C13 1.366(6) . ?
C13 C14 1.383(6) . ?
C14 C15 1.415(6) . ?
C15 C16 1.352(6) . ?
C17 C22 1.382(6) . ?
C17 C18 1.383(6) . ?
C18 C19 1.389(5) . ?
C19 C20 1.382(6) . ?
C19 C23 1.465(6) . ?
C20 C21 1.354(6) . ?
C21 C22 1.366(6) . ?
C23 C24 1.374(5) . ?
C24 C25 1.358(6) . ?
C25 C26 1.358(6) . ?
C25 C28 1.487(6) . ?
C26 C27 1.390(6) . ?

loop_
_cod_related_entry_id
_cod_related_entry_database
_cod_related_entry_code
1 ChemSpider 21152341
